data_7206905
loop_
_publ_author_name
'Fuller, Rebecca O.'
'Griffith, Christopher S.'
'Koutsantonis, George A.'
'Lapere, Kim M.'
'Skelton, Brian W.'
'Spackman, Mark A.'
'White, Allan H.'
'Wild, Duncan A.'

_publ_section_title
;
 Supramolecular interactions between hexabromoethane and cyclopentadienyl
 ruthenium bromides: Halogen bonding or electrostatic organisation?
;
_journal_issue 3
_journal_name_full CrystEngComm
_journal_page_first 804
_journal_paper_doi 10.1039/c1ce05438d
_journal_volume 14
_journal_year 2012
_chemical_formula_moiety 'C7 H5 Br O2 Ru,0.5(C2 Br6)'
_chemical_formula_sum 'C8 H5 Br4 O2 Ru'
_chemical_formula_weight 553.83
_chemical_name_systematic
;
?
;
_space_group_IT_number 2
_symmetry_cell_setting triclinic
_symmetry_space_group_name_Hall '-P 1'
_symmetry_space_group_name_H-M 'P -1'
_atom_sites_solution_hydrogens geom
_atom_sites_solution_primary direct
_atom_sites_solution_secondary difmap
_audit_creation_date 2010-10-04T09:03:20-00:00
_audit_creation_method 'WinGX routine CIF_UPDATE'
_cell_angle_alpha 85.299(4)
_cell_angle_beta 89.063(4)
_cell_angle_gamma 72.030(4)
_cell_formula_units_Z 2
_cell_length_a 6.767(2)
_cell_length_b 7.475(2)
_cell_length_c 13.172(4)
_cell_measurement_reflns_used 3276
_cell_measurement_temperature 150(2)
_cell_measurement_theta_max 28.7
_cell_measurement_theta_min 2.4
_cell_volume 631.6(3)
_computing_cell_refinement 'Siemens SAINT (Siemens, 1995)'
_computing_data_collection 'Siemens SMART (Siemens, 1995)'
_computing_data_reduction 'xtal ADDREF SORTRF'
_computing_publication_material WinGX
_computing_structure_refinement ORTEPII
_computing_structure_solution SIR92
_diffrn_ambient_temperature 150(2)
_diffrn_measured_fraction_theta_full 0.988
_diffrn_measured_fraction_theta_max 0.906
_diffrn_measurement_device_type
;
Bruker SMART CCD diffractometer
;
_diffrn_measurement_method '\w scans'
_diffrn_radiation_monochromator graphite
_diffrn_radiation_type MoK\a
_diffrn_radiation_wavelength 0.71073
_diffrn_reflns_av_R_equivalents 0.064
_diffrn_reflns_av_unetI/netI 0.0328
_diffrn_reflns_limit_h_max 9
_diffrn_reflns_limit_h_min -9
_diffrn_reflns_limit_k_max 10
_diffrn_reflns_limit_k_min -9
_diffrn_reflns_limit_l_max 17
_diffrn_reflns_limit_l_min -17
_diffrn_reflns_number 7149
_diffrn_reflns_theta_full 27.5
_diffrn_reflns_theta_max 29.08
_diffrn_reflns_theta_min 1.55
_diffrn_standards_decay_% 0
_diffrn_standards_number 0
_exptl_absorpt_coefficient_mu 13.869
_exptl_absorpt_correction_T_max .83
_exptl_absorpt_correction_T_min .29
_exptl_absorpt_correction_type multi-scan
_exptl_absorpt_process_details
;
SADABS; Sheldrick, 1996
;
_exptl_crystal_colour yellow
_exptl_crystal_density_diffrn 2.912
_exptl_crystal_density_method 'not measured'
_exptl_crystal_description plate
_exptl_crystal_F_000 506
_exptl_crystal_size_max 0.20
_exptl_crystal_size_mid 0.15
_exptl_crystal_size_min 0.15
_refine_diff_density_max 1.895
_refine_diff_density_min -2.827
_refine_diff_density_rms 0.34
_refine_ls_extinction_method none
_refine_ls_goodness_of_fit_ref 1.032
_refine_ls_hydrogen_treatment constr
_refine_ls_matrix_type full
_refine_ls_number_parameters 140
_refine_ls_number_reflns 3073
_refine_ls_number_restraints 0
_refine_ls_restrained_S_all 1.032
_refine_ls_R_factor_all 0.0652
_refine_ls_R_factor_gt 0.0557
_refine_ls_shift/su_max 0
_refine_ls_shift/su_mean 0
_refine_ls_structure_factor_coef Fsqd
_refine_ls_weighting_details 'calc w=1/[\s^2^(Fo^2^)+(0.1190P)^2^] where P=(Fo^2^+2Fc^2^)/3'
_refine_ls_weighting_scheme calc
_refine_ls_wR_factor_gt 0.1466
_refine_ls_wR_factor_ref 0.1559
_reflns_number_gt 2574
_reflns_number_total 3073
_reflns_threshold_expression I>2\s(I)
_cod_data_source_file c1ce05438d.txt
_cod_data_source_block gk98p
_cod_original_sg_symbol_Hall '-p 1'
_cod_original_sg_symbol_H-M P_-1
_cod_database_code 7206905

loop_
_symmetry_equiv_pos_as_xyz
'x, y, z'
'-x, -y, -z'

loop_
_atom_site_label
_atom_site_type_symbol
_atom_site_fract_x
_atom_site_fract_y
_atom_site_fract_z
_atom_site_U_iso_or_equiv
_atom_site_adp_type
_atom_site_occupancy
_atom_site_symmetry_multiplicity
_atom_site_calc_flag
_atom_site_refinement_flags
_atom_site_disorder_group
Ru1 Ru 0.58598(8) 0.60886(8) 0.18950(4) 0.01845(18) Uani 1 1 d . .
Br1 Br 0.28901(12) 0.46698(11) 0.20976(6) 0.0264(2) Uani 1 1 d . .
C11 C 0.6301(11) 0.5837(11) 0.3344(5) 0.0243(15) Uani 1 1 d . .
O11 O 0.6553(9) 0.5816(8) 0.4188(4) 0.0315(12) Uani 1 1 d . .
C12 C 0.7768(12) 0.3704(11) 0.1705(5) 0.0265(15) Uani 1 1 d . .
O12 O 0.8953(10) 0.2305(8) 0.1509(5) 0.0382(14) Uani 1 1 d . .
C101 C 0.3828(14) 0.8561(12) 0.0938(7) 0.039(2) Uani 1 1 d . .
H101 H 0.2387 0.8762 0.0834 0.047 Uiso 1 1 calc R .
C102 C 0.4679(19) 0.9247(12) 0.1713(7) 0.046(3) Uani 1 1 d . .
H102 H 0.393 1.0009 0.2221 0.056 Uiso 1 1 calc R .
C103 C 0.6844(18) 0.8613(14) 0.1611(7) 0.047(3) Uani 1 1 d . .
H103 H 0.7827 0.8853 0.2045 0.056 Uiso 1 1 calc R .
C104 C 0.7304(15) 0.7554(13) 0.0749(7) 0.043(2) Uani 1 1 d . .
H104 H 0.8648 0.6963 0.0493 0.051 Uiso 1 1 calc R .
C105 C 0.5411(17) 0.7539(13) 0.0342(6) 0.040(2) Uani 1 1 d . .
H105 H 0.5243 0.6933 -0.0242 0.048 Uiso 1 1 calc R .
Br2 Br 0.87344(12) 0.78995(11) 0.60213(6) 0.0293(2) Uani 1 1 d . .
Br3 Br 0.67866(10) 1.10513(10) 0.41678(5) 0.0230(2) Uani 1 1 d . .
Br4 Br 1.08763(11) 0.77491(11) 0.38007(6) 0.0273(2) Uani 1 1 d . .
C1 C 0.9336(16) 0.9396(15) 0.4825(8) 0.0198(19) Uani 0.645(15) 1 d P 1
C1' C 0.982(3) 1.019(3) 0.4429(15) 0.0198(19) Uani 0.355(15) 1 d P 2

loop_
_atom_site_aniso_label
_atom_site_aniso_U_11
_atom_site_aniso_U_22
_atom_site_aniso_U_33
_atom_site_aniso_U_23
_atom_site_aniso_U_13
_atom_site_aniso_U_12
Ru1 0.0245(3) 0.0179(3) 0.0144(3) -0.0021(2) -0.0003(2) -0.0086(2)
Br1 0.0319(4) 0.0272(4) 0.0253(4) -0.0068(3) 0.0051(3) -0.0160(3)
C11 0.028(3) 0.026(4) 0.022(3) 0.002(3) -0.001(3) -0.014(3)
O11 0.038(3) 0.037(3) 0.018(3) -0.002(2) -0.004(2) -0.008(3)
C12 0.036(4) 0.026(4) 0.021(3) -0.003(3) -0.002(3) -0.013(3)
O12 0.039(3) 0.027(3) 0.045(4) -0.011(3) 0.005(3) -0.004(3)
C101 0.033(4) 0.033(5) 0.050(5) 0.016(4) -0.009(4) -0.010(4)
C102 0.090(8) 0.013(4) 0.032(4) -0.001(3) 0.019(5) -0.011(4)
C103 0.073(7) 0.043(5) 0.040(5) 0.018(4) -0.024(5) -0.047(5)
C104 0.039(4) 0.034(5) 0.050(5) 0.018(4) 0.009(4) -0.010(4)
C105 0.079(7) 0.032(5) 0.014(3) 0.002(3) -0.005(4) -0.026(5)
Br2 0.0342(4) 0.0218(4) 0.0306(4) 0.0018(3) 0.0108(3) -0.0084(3)
Br3 0.0205(3) 0.0249(4) 0.0220(4) -0.0014(3) -0.0042(3) -0.0048(3)
Br4 0.0258(4) 0.0294(4) 0.0256(4) -0.0136(3) -0.0015(3) -0.0039(3)
C1 0.018(4) 0.019(5) 0.023(5) -0.002(4) 0.004(4) -0.006(3)
C1' 0.018(4) 0.019(5) 0.023(5) -0.002(4) 0.004(4) -0.006(3)

loop_
_atom_type_symbol
_atom_type_description
_atom_type_scat_dispersion_real
_atom_type_scat_dispersion_imag
_atom_type_scat_source
C C 0.0033 0.0016 'International Tables Vol C Tables 4.2.6.8 and 6.1.1.4'
H H 0 0 'International Tables Vol C Tables 4.2.6.8 and 6.1.1.4'
Br Br -0.2901 2.4595 'International Tables Vol C Tables 4.2.6.8 and 6.1.1.4'
O O 0.0106 0.006 'International Tables Vol C Tables 4.2.6.8 and 6.1.1.4'
Ru Ru -1.2594 0.8363 'International Tables Vol C Tables 4.2.6.8 and 6.1.1.4'

loop_
_geom_angle_atom_site_label_1
_geom_angle_atom_site_label_2
_geom_angle_atom_site_label_3
_geom_angle
_geom_angle_site_symmetry_1
_geom_angle_site_symmetry_3
C12 Ru1 C11 93.7(3) . .
C12 Ru1 C104 93.5(3) . .
C11 Ru1 C104 127.1(4) . .
C12 Ru1 C103 119.3(4) . .
C11 Ru1 C103 95.7(3) . .
C104 Ru1 C103 37.7(4) . .
C12 Ru1 C105 103.6(3) . .
C11 Ru1 C105 156.4(3) . .
C104 Ru1 C105 37.1(4) . .
C103 Ru1 C105 61.9(3) . .
C12 Ru1 C101 138.1(3) . .
C11 Ru1 C101 128.1(3) . .
C104 Ru1 C101 61.3(3) . .
C103 Ru1 C101 61.1(3) . .
C105 Ru1 C101 36.2(4) . .
C12 Ru1 C102 154.7(4) . .
C11 Ru1 C102 97.1(3) . .
C104 Ru1 C102 61.8(4) . .
C103 Ru1 C102 36.9(4) . .
C105 Ru1 C102 60.9(3) . .
C101 Ru1 C102 36.1(4) . .
C12 Ru1 Br1 91.1(2) . .
C11 Ru1 Br1 91.2(2) . .
C104 Ru1 Br1 140.9(3) . .
C103 Ru1 Br1 148.2(3) . .
C105 Ru1 Br1 104.3(3) . .
C101 Ru1 Br1 90.4(2) . .
C102 Ru1 Br1 111.5(3) . .
O11 C11 Ru1 175.2(7) . .
O12 C12 Ru1 174.4(7) . .
C105 C101 C102 109.1(9) . .
C105 C101 Ru1 71.1(5) . .
C102 C101 Ru1 72.1(5) . .
C105 C101 H101 125.4 . .
C102 C101 H101 125.4 . .
Ru1 C101 H101 123 . .
C101 C102 C103 107.7(8) . .
C101 C102 Ru1 71.8(5) . .
C103 C102 Ru1 69.6(5) . .
C101 C102 H102 126.2 . .
C103 C102 H102 126.2 . .
Ru1 C102 H102 124 . .
C102 C103 C104 107.8(8) . .
C102 C103 Ru1 73.5(5) . .
C104 C103 Ru1 71.0(5) . .
C102 C103 H103 126.1 . .
C104 C103 H103 126.1 . .
Ru1 C103 H103 121.2 . .
C105 C104 C103 107.3(8) . .
C105 C104 Ru1 72.6(5) . .
C103 C104 Ru1 71.3(5) . .
C105 C104 H104 126.4 . .
C103 C104 H104 126.4 . .
Ru1 C104 H104 121.5 . .
C101 C105 C104 108.1(8) . .
C101 C105 Ru1 72.7(5) . .
C104 C105 Ru1 70.3(5) . .
C101 C105 H105 125.9 . .
C104 C105 H105 125.9 . .
Ru1 C105 H105 122.7 . .
C1 C1 Br3 109.5(9) 2_776 .
C1 C1 Br4 109.3(9) 2_776 .
Br3 C1 Br4 107.1(5) . .
C1 C1 Br2 108.6(9) 2_776 .
Br3 C1 Br2 111.5(5) . .
Br4 C1 Br2 110.9(5) . .
C1' C1' Br3 108.2(17) 2_776 .
C1' C1' Br4 108.0(18) 2_776 .
Br3 C1' Br4 105.1(9) . .
C1' C1' Br2 105.9(17) 2_776 2_776
Br3 C1' Br2 114.6(10) . 2_776
Br4 C1' Br2 114.8(9) . 2_776

loop_
_geom_bond_atom_site_label_1
_geom_bond_atom_site_label_2
_geom_bond_distance
_geom_bond_site_symmetry_2
Ru1 C12 1.884(8) .
Ru1 C11 1.922(7) .
Ru1 C104 2.186(8) .
Ru1 C103 2.190(8) .
Ru1 C105 2.215(7) .
Ru1 C101 2.237(8) .
Ru1 C102 2.240(8) .
Ru1 Br1 2.5468(11) .
C11 O11 1.125(9) .
C12 O12 1.150(10) .
C101 C105 1.384(13) .
C101 C102 1.387(14) .
C101 H101 0.95 .
C102 C103 1.402(16) .
C102 H102 0.95 .
C103 C104 1.414(15) .
C103 H103 0.95 .
C104 C105 1.400(14) .
C104 H104 0.95 .
C105 H105 0.95 .
Br2 C1 1.968(11) .
Br2 C1' 2.01(2) 2_776
Br3 C1 1.953(11) .
Br3 C1' 1.979(19) .
Br4 C1 1.963(11) .
Br4 C1' 1.99(2) .
C1 C1 1.56(2) 2_776
C1' C1' 1.52(4) 2_776
C1' Br2 2.01(2) 2_776
